data_7120968
loop_
_publ_author_name
'Sugahara, Tomohiro'
'Guo, Jing-Dong'
'Sasamori, Takahiro'
'Nagase, Shigeru'
'Tokitoh, Norihiro'

_publ_section_title
;
 Reversible addition of terminal alkenes to digermynes.
;
_journal_issue 5
_journal_name_full 'Chemical communications (Cambridge, England)'
_journal_page_first 519
_journal_page_last 522
_journal_paper_doi 10.1039/c7cc08555a
_journal_volume 54
_journal_year 2018
_chemical_formula_moiety 'C68 H136 Ge2 Si14, C6 H6'
_chemical_formula_sum 'C74 H142 Ge2 Si14'
_chemical_formula_weight 1570.31
_space_group_crystal_system monoclinic
_space_group_IT_number 14
_space_group_name_Hall '-P 2yn'
_space_group_name_H-M_alt 'P 1 21/n 1'
_symmetry_space_group_name_Hall '-P 2yn'
_symmetry_space_group_name_H-M 'P 1 21/n 1'
_atom_sites_solution_hydrogens geom
_audit_block_doi 10.5517/ccdc.csd.cc1q4jx9
_audit_creation_method SHELXL-2013
_audit_update_record
;
2017-11-01 deposited with the CCDC.
2017-12-11 downloaded from the CCDC.
;
_cell_angle_alpha 90
_cell_angle_beta 91.9033(6)
_cell_angle_gamma 90
_cell_formula_units_Z 4
_cell_length_a 13.4049(2)
_cell_length_b 33.9920(9)
_cell_length_c 20.3454(4)
_cell_measurement_reflns_used 14207
_cell_measurement_temperature 103(2)
_cell_measurement_theta_max 28.27
_cell_measurement_theta_min 1.16
_cell_volume 9265.5(3)
_computing_cell_refinement HKL2000
_computing_data_collection CrystalClear
_computing_data_reduction HKL2000
_computing_molecular_graphics
;
Yadokari-XG 2011 (Wakita Nemoto et al., 2011)
;
_computing_publication_material
;
Yadokari-XG 2011 (Wakita,Nemoto et al., 2011)
;
_computing_structure_refinement 'SHELXL-2013 (Sheldrick, 2013)'
_computing_structure_solution SIR2004
_diffrn_ambient_temperature 103(2)
_diffrn_detector_area_resol_mean 28.5719
_diffrn_measured_fraction_theta_full 1.000
_diffrn_measured_fraction_theta_max 1.000
_diffrn_measurement_device_type ccd
_diffrn_measurement_method \w
_diffrn_radiation_type MoK\a
_diffrn_radiation_wavelength 0.71069
_diffrn_reflns_av_R_equivalents 0.1034
_diffrn_reflns_av_unetI/netI 0.0571
_diffrn_reflns_Laue_measured_fraction_full 1.000
_diffrn_reflns_Laue_measured_fraction_max 1.000
_diffrn_reflns_limit_h_max 16
_diffrn_reflns_limit_h_min -16
_diffrn_reflns_limit_k_max 41
_diffrn_reflns_limit_k_min -41
_diffrn_reflns_limit_l_max 24
_diffrn_reflns_limit_l_min -24
_diffrn_reflns_number 93887
_diffrn_reflns_point_group_measured_fraction_full 1.000
_diffrn_reflns_point_group_measured_fraction_max 1.000
_diffrn_reflns_theta_full 25.240
_diffrn_reflns_theta_max 25.500
_diffrn_reflns_theta_min 1.167
_diffrn_source 'Rigaku VariMax Mo'
_exptl_absorpt_coefficient_mu 0.865
_exptl_absorpt_correction_T_max 0.966
_exptl_absorpt_correction_T_min 0.949
_exptl_absorpt_correction_type multi-scan
_exptl_absorpt_process_details
;
 MULABS - Empirical Correction for Absorption Anisotropy.
 Blessing, R. H., Acta Cryst., A51, 33-38 (1995).
;
_exptl_crystal_colour red
_exptl_crystal_density_diffrn 1.126
_exptl_crystal_description block
_exptl_crystal_F_000 3384
_exptl_crystal_size_max 0.100
_exptl_crystal_size_mid 0.050
_exptl_crystal_size_min 0.040
_refine_diff_density_max 1.894
_refine_diff_density_min -0.597
_refine_diff_density_rms 0.099
_refine_ls_extinction_method none
_refine_ls_goodness_of_fit_ref 1.155
_refine_ls_hydrogen_treatment constr
_refine_ls_matrix_type full
_refine_ls_number_parameters 900
_refine_ls_number_reflns 17250
_refine_ls_number_restraints 72
_refine_ls_restrained_S_all 1.156
_refine_ls_R_factor_all 0.1066
_refine_ls_R_factor_gt 0.0809
_refine_ls_shift/su_max 0.001
_refine_ls_shift/su_mean 0.000
_refine_ls_structure_factor_coef Fsqd
_refine_ls_weighting_details 'w=1/[\s^2^(Fo^2^)+(0.0539P)^2^+50.2335P] where P=(Fo^2^+2Fc^2^)/3'
_refine_ls_weighting_scheme calc
_refine_ls_wR_factor_gt 0.1926
_refine_ls_wR_factor_ref 0.2073
_reflns_Friedel_coverage 0.000
_reflns_number_gt 13192
_reflns_number_total 17250
_reflns_threshold_expression 'I > 2\s(I)'
_cod_data_source_file c7cc08555a2.cif
_cod_data_source_block 10a
_cod_depositor_comments 'Adding full bibliography for 7120968--7120970.cif.'
_cod_database_code 7120968
_shelx_space_group_comment
;
The symmetry employed for this shelxl refinement is uniquely defined
by the following loop, which should always be used as a source of
symmetry information in preference to the above space-group names.
They are only intended as comments.
;
_shelx_estimated_absorpt_t_min 0.918
_shelx_estimated_absorpt_t_max 0.966
_shelxl_version_number 2013-3

loop_
_space_group_symop_operation_xyz
'x, y, z'
'-x+1/2, y+1/2, -z+1/2'
'-x, -y, -z'
'x-1/2, -y-1/2, z-1/2'

loop_
_atom_site_label
_atom_site_type_symbol
_atom_site_fract_x
_atom_site_fract_y
_atom_site_fract_z
_atom_site_U_iso_or_equiv
_atom_site_adp_type
_atom_site_occupancy
_atom_site_site_symmetry_order
_atom_site_calc_flag
_atom_site_refinement_flags_posn
_atom_site_refinement_flags_adp
_atom_site_refinement_flags_occupancy
_atom_site_disorder_assembly
_atom_site_disorder_group
Ge1 Ge 0.09923(12) 0.13111(4) 0.63936(6) 0.0256(5) Uani 0.866(14) 1 d . . P A 1
Ge2 Ge 0.20455(14) 0.07902(7) 0.68283(10) 0.0248(5) Uani 0.866(14) 1 d . . P A 1
Ge3 Ge 0.145(4) 0.1347(3) 0.6242(14) 0.087(10) Uani 0.134(14) 1 d . . P A 2
Ge4 Ge 0.188(2) 0.0829(6) 0.7009(18) 0.068(6) Uani 0.134(14) 1 d . . P A 2
C1 C 0.1929(5) 0.15966(18) 0.7045(3) 0.0344(14) Uani 1 1 d . . . . .
H138 H 0.2468 0.1737 0.6811 0.041 Uiso 0.866(14) 1 calc R U P A 1
H139 H 0.2528 0.1750 0.6915 0.041 Uiso 0.134(14) 1 calc R U P A 2
C2 C 0.2354(5) 0.12431(19) 0.7435(3) 0.0366(14) Uani 1 1 d . . . . .
H140 H 0.2020 0.1212 0.7859 0.044 Uiso 0.866(14) 1 calc R U P A 1
H141 H 0.3082 0.1271 0.7521 0.044 Uiso 0.866(14) 1 calc R U P A 1
H142 H 0.2128 0.1247 0.7893 0.044 Uiso 0.134(14) 1 calc R U P A 2
H143 H 0.3093 0.1245 0.7442 0.044 Uiso 0.134(14) 1 calc R U P A 2
C3 C 0.1328(5) 0.1881(2) 0.7447(3) 0.0395(15) Uani 1 1 d . . . . .
C4 C 0.1355(5) 0.2280(2) 0.7335(4) 0.0514(19) Uani 1 1 d . . . . .
H3 H 0.1765 0.2373 0.6996 0.062 Uiso 1 1 calc R U . . .
C5 C 0.0824(7) 0.2553(3) 0.7684(5) 0.074(3) Uani 1 1 d . . . . .
H4 H 0.0878 0.2826 0.7596 0.088 Uiso 1 1 calc R U . . .
C6 C 0.0209(7) 0.2415(3) 0.8169(5) 0.078(3) Uani 1 1 d . . . . .
H5 H -0.0164 0.2596 0.8416 0.094 Uiso 1 1 calc R U . . .
C7 C 0.0133(8) 0.2019(4) 0.8295(5) 0.091(3) Uani 1 1 d . . . . .
H6 H -0.0293 0.1930 0.8628 0.110 Uiso 1 1 calc R U . . .
C8 C 0.0686(6) 0.1742(3) 0.7933(4) 0.066(2) Uani 1 1 d . . . . .
H7 H 0.0626 0.1469 0.8016 0.080 Uiso 1 1 calc R U . . .
C9 C 0.0829(4) 0.16080(18) 0.5546(3) 0.0320(13) Uani 1 1 d . . . . .
C10 C 0.1657(4) 0.17127(17) 0.5175(3) 0.0317(13) Uani 1 1 d . . . . .
C11 C 0.1514(5) 0.19694(17) 0.4644(3) 0.0329(14) Uani 1 1 d . . . . .
H8 H 0.2076 0.2042 0.4400 0.039 Uiso 1 1 calc R U . . .
C12 C 0.0567(4) 0.21264(17) 0.4454(3) 0.0322(13) Uani 1 1 d . . . . .
C13 C -0.0217(4) 0.19968(18) 0.4811(3) 0.0334(14) Uani 1 1 d . . . . .
H9 H -0.0867 0.2084 0.4679 0.040 Uiso 1 1 calc R U . . .
C14 C -0.0131(4) 0.17451(18) 0.5357(3) 0.0321(13) Uani 1 1 d . . . . .
C15 C 0.2041(4) 0.02900(17) 0.7324(3) 0.0297(13) Uani 1 1 d . . . . .
C16 C 0.1174(4) 0.01260(17) 0.7585(3) 0.0305(13) Uani 1 1 d . . . . .
C17 C 0.1266(4) -0.01889(18) 0.8019(3) 0.0313(13) Uani 1 1 d . . . . .
H10 H 0.0675 -0.0294 0.8195 0.038 Uiso 1 1 calc R U . . .
C18 C 0.2176(4) -0.03589(17) 0.8210(3) 0.0286(13) Uani 1 1 d . . . . .
C19 C 0.3016(4) -0.02028(17) 0.7907(3) 0.0311(13) Uani 1 1 d . . . . .
H11 H 0.3648 -0.0319 0.8006 0.037 Uiso 1 1 calc R U . . .
C20 C 0.2970(4) 0.01138(17) 0.7467(3) 0.0266(12) Uani 1 1 d . . . . .
C21 C -0.1033(4) 0.16292(18) 0.5727(3) 0.0353(14) Uani 1 1 d . . . . .
H12 H -0.0747 0.1482 0.6115 0.042 Uiso 1 1 calc R U . . .
C22 C 0.2691(4) 0.15500(18) 0.5325(3) 0.0326(13) Uani 1 1 d . . . . .
H13 H 0.2614 0.1420 0.5762 0.039 Uiso 1 1 calc R U . . .
C23 C 0.0478(5) 0.24155(18) 0.3857(3) 0.0367(15) Uani 1 1 d . . . . .
Si1 Si -0.17498(15) 0.20505(6) 0.61152(11) 0.0497(5) Uani 1 1 d . . . . .
C24 C -0.0876(6) 0.2476(2) 0.6266(4) 0.061(2) Uani 1 1 d . . . . .
C25 C -0.2863(6) 0.2214(3) 0.5607(6) 0.079(3) Uani 1 1 d . . . . .
H18 H -0.3341 0.1997 0.5563 0.119 Uiso 1 1 calc R U . . .
H19 H -0.2652 0.2294 0.5171 0.119 Uiso 1 1 calc R U . . .
H20 H -0.3180 0.2438 0.5822 0.119 Uiso 1 1 calc R U . . .
C26 C -0.2191(8) 0.1871(3) 0.6913(5) 0.078(3) Uani 1 1 d . . . . .
H21 H -0.1624 0.1849 0.7227 0.117 Uiso 1 1 calc R U . . .
H22 H -0.2502 0.1612 0.6852 0.117 Uiso 1 1 calc R U . . .
H23 H -0.2682 0.2055 0.7082 0.117 Uiso 1 1 calc R U . . .
Si2 Si -0.18360(15) 0.12490(6) 0.52810(10) 0.0459(5) Uani 1 1 d . . . . .
C27 C -0.1008(7) 0.0825(3) 0.5114(5) 0.076(3) Uani 1 1 d . . . . .
H24 H -0.1411 0.0603 0.4947 0.114 Uiso 1 1 calc R U . . .
H25 H -0.0650 0.0747 0.5521 0.114 Uiso 1 1 calc R U . . .
H26 H -0.0526 0.0900 0.4785 0.114 Uiso 1 1 calc R U . . .
C28 C -0.2445(8) 0.1403(3) 0.4494(5) 0.099(4) Uani 1 1 d . . . . .
H27 H -0.1965 0.1384 0.4142 0.148 Uiso 1 1 calc R U . . .
H28 H -0.2675 0.1676 0.4530 0.148 Uiso 1 1 calc R U . . .
H29 H -0.3016 0.1232 0.4392 0.148 Uiso 1 1 calc R U . . .
C29 C -0.2857(6) 0.1086(2) 0.5827(4) 0.060(2) Uani 1 1 d . . . . .
H30 H -0.3373 0.1290 0.5837 0.090 Uiso 1 1 calc R U . . .
H31 H -0.2581 0.1043 0.6274 0.090 Uiso 1 1 calc R U . . .
H32 H -0.3150 0.0841 0.5657 0.090 Uiso 1 1 calc R U . . .
Si3 Si 0.37321(13) 0.19110(6) 0.54960(10) 0.0396(4) Uani 1 1 d . . . . .
C30 C 0.3244(5) 0.2385(2) 0.5808(4) 0.0492(18) Uani 1 1 d . . . . .
H33 H 0.3765 0.2586 0.5790 0.074 Uiso 1 1 calc R U . . .
H34 H 0.3045 0.2352 0.6264 0.074 Uiso 1 1 calc R U . . .
H35 H 0.2665 0.2467 0.5535 0.074 Uiso 1 1 calc R U . . .
C31 C 0.4573(5) 0.1698(2) 0.6152(3) 0.0453(17) Uani 1 1 d . . . . .
H36 H 0.4807 0.1439 0.6012 0.068 Uiso 1 1 calc R U . . .
H37 H 0.4207 0.1671 0.6558 0.068 Uiso 1 1 calc R U . . .
H38 H 0.5146 0.1873 0.6229 0.068 Uiso 1 1 calc R U . . .
C32 C 0.4497(5) 0.2006(3) 0.4762(4) 0.056(2) Uani 1 1 d . . . . .
H39 H 0.4055 0.2074 0.4385 0.084 Uiso 1 1 calc R U . . .
H40 H 0.4880 0.1770 0.4659 0.084 Uiso 1 1 calc R U . . .
H41 H 0.4956 0.2225 0.4855 0.084 Uiso 1 1 calc R U . . .
Si4 Si 0.29490(14) 0.11189(6) 0.47645(9) 0.0391(4) Uani 1 1 d . . . . .
C33 C 0.4124(5) 0.0876(2) 0.5089(4) 0.0503(18) Uani 1 1 d . . . . .
H42 H 0.4076 0.0831 0.5563 0.075 Uiso 1 1 calc R U . . .
H43 H 0.4696 0.1047 0.5010 0.075 Uiso 1 1 calc R U . . .
H44 H 0.4213 0.0624 0.4865 0.075 Uiso 1 1 calc R U . . .
C34 C 0.3127(6) 0.1250(2) 0.3883(4) 0.056(2) Uani 1 1 d . . . . .
H45 H 0.3264 0.1011 0.3633 0.083 Uiso 1 1 calc R U . . .
H46 H 0.3690 0.1432 0.3853 0.083 Uiso 1 1 calc R U . . .
H47 H 0.2519 0.1375 0.3702 0.083 Uiso 1 1 calc R U . . .
C35 C 0.1907(6) 0.0762(2) 0.4778(4) 0.0496(18) Uani 1 1 d . . . . .
H48 H 0.1309 0.0880 0.4570 0.074 Uiso 1 1 calc R U . . .
H49 H 0.1772 0.0694 0.5235 0.074 Uiso 1 1 calc R U . . .
H50 H 0.2088 0.0524 0.4538 0.074 Uiso 1 1 calc R U . . .
Si5 Si 0.12443(16) 0.28664(6) 0.41161(11) 0.0483(5) Uani 1 1 d . . . . .
C36 C 0.2643(6) 0.2831(3) 0.4120(6) 0.083(3) Uani 1 1 d . . . . .
H51 H 0.2935 0.3061 0.4342 0.124 Uiso 1 1 calc R U . . .
H52 H 0.2866 0.2821 0.3666 0.124 Uiso 1 1 calc R U . . .
H53 H 0.2859 0.2591 0.4352 0.124 Uiso 1 1 calc R U . . .
C37 C 0.1037(7) 0.3309(2) 0.3589(5) 0.072(3) Uani 1 1 d . . . . .
H54 H 0.0333 0.3385 0.3593 0.108 Uiso 1 1 calc R U . . .
H55 H 0.1218 0.3248 0.3137 0.108 Uiso 1 1 calc R U . . .
H56 H 0.1452 0.3526 0.3759 0.108 Uiso 1 1 calc R U . . .
C38 C 0.0935(7) 0.2988(3) 0.4981(4) 0.071(3) Uani 1 1 d . . . . .
H57 H 0.1449 0.3162 0.5172 0.107 Uiso 1 1 calc R U . . .
H58 H 0.0908 0.2746 0.5240 0.107 Uiso 1 1 calc R U . . .
H59 H 0.0286 0.3121 0.4984 0.107 Uiso 1 1 calc R U . . .
Si6 Si 0.09611(16) 0.21215(6) 0.31108(10) 0.0470(5) Uani 1 1 d . . . . .
C39 C 0.0545(6) 0.1597(2) 0.3190(4) 0.055(2) Uani 1 1 d . . . . .
C40 C 0.2366(6) 0.2135(3) 0.3009(4) 0.065(2) Uani 1 1 d . . . . .
H60 H 0.2706 0.2053 0.3421 0.098 Uiso 1 1 calc R U . . .
H61 H 0.2571 0.2403 0.2899 0.098 Uiso 1 1 calc R U . . .
H62 H 0.2546 0.1955 0.2656 0.098 Uiso 1 1 calc R U . . .
C41 C 0.0470(6) 0.2292(3) 0.2279(4) 0.061(2) Uani 1 1 d . . . . .
H63 H 0.0778 0.2136 0.1934 0.092 Uiso 1 1 calc R U . . .
H64 H 0.0631 0.2570 0.2220 0.092 Uiso 1 1 calc R U . . .
H65 H -0.0256 0.2257 0.2250 0.092 Uiso 1 1 calc R U . . .
Si7 Si -0.08437(15) 0.25788(7) 0.36298(11) 0.0506(5) Uani 1 1 d . . . . .
C42 C -0.1656(6) 0.2156(2) 0.3366(4) 0.060(2) Uani 1 1 d . . . . .
H66 H -0.2355 0.2241 0.3346 0.090 Uiso 1 1 calc R U . . .
H67 H -0.1574 0.1941 0.3683 0.090 Uiso 1 1 calc R U . . .
H68 H -0.1465 0.2066 0.2931 0.090 Uiso 1 1 calc R U . . .
C43 C -0.0932(7) 0.2930(3) 0.2921(5) 0.074(3) Uani 1 1 d . . . . .
H69 H -0.1092 0.3194 0.3082 0.111 Uiso 1 1 calc R U . . .
H70 H -0.1458 0.2843 0.2608 0.111 Uiso 1 1 calc R U . . .
H71 H -0.0292 0.2938 0.2701 0.111 Uiso 1 1 calc R U . . .
C44 C -0.1475(7) 0.2846(3) 0.4318(5) 0.071(3) Uani 1 1 d . . . . .
H72 H -0.1172 0.3107 0.4378 0.107 Uiso 1 1 calc R U . . .
H73 H -0.1391 0.2695 0.4726 0.107 Uiso 1 1 calc R U . . .
H74 H -0.2187 0.2876 0.4206 0.107 Uiso 1 1 calc R U . . .
C45 C 0.0147(4) 0.02932(18) 0.7410(3) 0.0322(13) Uani 1 1 d . . . . .
H14 H 0.0306 0.0543 0.7174 0.039 Uiso 1 1 calc R U . . .
C46 C 0.3904(4) 0.02651(18) 0.7153(3) 0.0321(13) Uani 1 1 d . . . . .
H15 H 0.3667 0.0504 0.6907 0.038 Uiso 1 1 calc R U . . .
C47 C 0.2288(4) -0.07042(18) 0.8707(3) 0.0325(13) Uani 1 1 d . . . . .
Si8 Si -0.05686(13) 0.04712(6) 0.81286(9) 0.0391(4) Uani 1 1 d . . . . .
C48 C 0.0358(5) 0.0667(2) 0.8751(3) 0.0451(17) Uani 1 1 d . . . . .
H75 H 0.0698 0.0448 0.8976 0.068 Uiso 1 1 calc R U . . .
H76 H 0.0012 0.0827 0.9074 0.068 Uiso 1 1 calc R U . . .
H77 H 0.0849 0.0830 0.8531 0.068 Uiso 1 1 calc R U . . .
C49 C -0.1365(5) 0.0082(2) 0.8490(4) 0.0498(18) Uani 1 1 d . . . . .
H78 H -0.1861 -0.0008 0.8158 0.075 Uiso 1 1 calc R U . . .
H79 H -0.1706 0.0190 0.8869 0.075 Uiso 1 1 calc R U . . .
H80 H -0.0946 -0.0140 0.8633 0.075 Uiso 1 1 calc R U . . .
C50 C -0.1393(6) 0.0889(2) 0.7856(4) 0.056(2) Uani 1 1 d . . . . .
H81 H -0.0984 0.1101 0.7683 0.084 Uiso 1 1 calc R U . . .
H82 H -0.1762 0.0986 0.8231 0.084 Uiso 1 1 calc R U . . .
H83 H -0.1866 0.0797 0.7511 0.084 Uiso 1 1 calc R U . . .
Si9 Si -0.04930(13) -0.00128(6) 0.67452(9) 0.0394(4) Uani 1 1 d . . . . .
C51 C -0.0714(7) -0.0531(2) 0.6996(4) 0.070(3) Uani 1 1 d . . . . .
H84 H -0.1112 -0.0665 0.6652 0.105 Uiso 1 1 calc R U . . .
H85 H -0.1073 -0.0534 0.7408 0.105 Uiso 1 1 calc R U . . .
H86 H -0.0072 -0.0665 0.7062 0.105 Uiso 1 1 calc R U . . .
C52 C 0.0306(5) -0.0020(3) 0.6024(4) 0.056(2) Uani 1 1 d . . . . .
H87 H -0.0031 -0.0165 0.5665 0.084 Uiso 1 1 calc R U . . .
H88 H 0.0941 -0.0149 0.6142 0.084 Uiso 1 1 calc R U . . .
H89 H 0.0433 0.0250 0.5882 0.084 Uiso 1 1 calc R U . . .
C53 C -0.1718(5) 0.0212(3) 0.6520(4) 0.055(2) Uani 1 1 d . . . . .
H90 H -0.1637 0.0497 0.6468 0.083 Uiso 1 1 calc R U . . .
H91 H -0.2189 0.0160 0.6867 0.083 Uiso 1 1 calc R U . . .
H92 H -0.1974 0.0098 0.6105 0.083 Uiso 1 1 calc R U . . .
Si10 Si 0.49073(12) 0.04658(6) 0.77464(9) 0.0361(4) Uani 1 1 d . . . . .
C54 C 0.5890(5) 0.0093(2) 0.7963(4) 0.0482(18) Uani 1 1 d . . . . .
H93 H 0.6309 0.0051 0.7584 0.072 Uiso 1 1 calc R U . . .
H94 H 0.5572 -0.0155 0.8083 0.072 Uiso 1 1 calc R U . . .
H95 H 0.6303 0.0189 0.8336 0.072 Uiso 1 1 calc R U . . .
C55 C 0.5519(5) 0.0891(2) 0.7348(4) 0.0476(17) Uani 1 1 d . . . . .
H96 H 0.5025 0.1099 0.7264 0.071 Uiso 1 1 calc R U . . .
H97 H 0.5797 0.0807 0.6932 0.071 Uiso 1 1 calc R U . . .
H98 H 0.6056 0.0992 0.7640 0.071 Uiso 1 1 calc R U . . .
C56 C 0.4327(5) 0.0645(2) 0.8513(3) 0.0399(15) Uani 1 1 d . . . . .
H99 H 0.4822 0.0792 0.8778 0.060 Uiso 1 1 calc R U . . .
H100 H 0.4094 0.0419 0.8766 0.060 Uiso 1 1 calc R U . . .
H101 H 0.3761 0.0816 0.8397 0.060 Uiso 1 1 calc R U . . .
Si11 Si 0.43300(13) -0.00765(5) 0.64795(9) 0.0352(4) Uani 1 1 d . . . . .
C57 C 0.4709(6) -0.0577(2) 0.6772(4) 0.0504(18) Uani 1 1 d . . . . .
H102 H 0.4167 -0.0693 0.7018 0.076 Uiso 1 1 calc R U . . .
H103 H 0.5309 -0.0556 0.7058 0.076 Uiso 1 1 calc R U . . .
H104 H 0.4849 -0.0743 0.6393 0.076 Uiso 1 1 calc R U . . .
C58 C 0.5431(5) 0.0142(2) 0.6070(3) 0.0407(15) Uani 1 1 d . . . . .
H105 H 0.5565 -0.0007 0.5669 0.061 Uiso 1 1 calc R U . . .
H106 H 0.6017 0.0130 0.6370 0.061 Uiso 1 1 calc R U . . .
H107 H 0.5289 0.0417 0.5955 0.061 Uiso 1 1 calc R U . . .
C59 C 0.3262(5) -0.0135(2) 0.5873(3) 0.0433(16) Uani 1 1 d . . . . .
H108 H 0.3484 -0.0282 0.5490 0.065 Uiso 1 1 calc R U . . .
H109 H 0.3022 0.0125 0.5733 0.065 Uiso 1 1 calc R U . . .
H110 H 0.2721 -0.0279 0.6078 0.065 Uiso 1 1 calc R U . . .
Si12 Si 0.30992(14) -0.04973(6) 0.94259(9) 0.0376(4) Uani 1 1 d . . . . .
C60 C 0.4476(5) -0.0451(2) 0.9306(4) 0.0507(18) Uani 1 1 d . . . . .
H111 H 0.4590 -0.0301 0.8905 0.076 Uiso 1 1 calc R U . . .
H112 H 0.4769 -0.0714 0.9268 0.076 Uiso 1 1 calc R U . . .
H113 H 0.4788 -0.0315 0.9684 0.076 Uiso 1 1 calc R U . . .
C61 C 0.2664(5) 0.0011(2) 0.9619(3) 0.0462(17) Uani 1 1 d . . . . .
H114 H 0.2019 -0.0003 0.9831 0.069 Uiso 1 1 calc R U . . .
H115 H 0.2592 0.0164 0.9212 0.069 Uiso 1 1 calc R U . . .
H116 H 0.3154 0.0139 0.9917 0.069 Uiso 1 1 calc R U . . .
C62 C 0.3056(6) -0.0785(2) 1.0205(4) 0.055(2) Uani 1 1 d . . . . .
H117 H 0.3485 -0.0660 1.0543 0.082 Uiso 1 1 calc R U . . .
H118 H 0.3292 -0.1054 1.0128 0.082 Uiso 1 1 calc R U . . .
H119 H 0.2368 -0.0794 1.0354 0.082 Uiso 1 1 calc R U . . .
Si13 Si 0.28053(14) -0.11364(5) 0.82071(9) 0.0376(4) Uani 1 1 d . . . . .
C63 C 0.2437(6) -0.1642(2) 0.8474(4) 0.054(2) Uani 1 1 d . . . . .
H120 H 0.1709 -0.1655 0.8503 0.081 Uiso 1 1 calc R U . . .
H121 H 0.2749 -0.1699 0.8906 0.081 Uiso 1 1 calc R U . . .
H122 H 0.2659 -0.1835 0.8153 0.081 Uiso 1 1 calc R U . . .
C64 C 0.4208(5) -0.1171(2) 0.8207(4) 0.0531(19) Uani 1 1 d . . . . .
H123 H 0.4453 -0.1296 0.8616 0.080 Uiso 1 1 calc R U . . .
H124 H 0.4493 -0.0906 0.8176 0.080 Uiso 1 1 calc R U . . .
H125 H 0.4409 -0.1329 0.7831 0.080 Uiso 1 1 calc R U . . .
C65 C 0.2299(5) -0.1099(2) 0.7343(3) 0.0435(16) Uani 1 1 d . . . . .
H126 H 0.2610 -0.1300 0.7072 0.065 Uiso 1 1 calc R U . . .
H127 H 0.2447 -0.0837 0.7167 0.065 Uiso 1 1 calc R U . . .
H128 H 0.1575 -0.1139 0.7335 0.065 Uiso 1 1 calc R U . . .
Si14 Si 0.10613(13) -0.08758(6) 0.90737(9) 0.0373(4) Uani 1 1 d . . . . .
C66 C 0.1210(6) -0.1300(2) 0.9667(4) 0.0491(18) Uani 1 1 d . . . . .
H129 H 0.0814 -0.1524 0.9504 0.074 Uiso 1 1 calc R U . . .
H130 H 0.0980 -0.1221 1.0099 0.074 Uiso 1 1 calc R U . . .
H131 H 0.1915 -0.1376 0.9705 0.074 Uiso 1 1 calc R U . . .
C67 C 0.0132(5) -0.1058(2) 0.8443(4) 0.0500(19) Uani 1 1 d . . . . .
H132 H -0.0435 -0.1176 0.8663 0.075 Uiso 1 1 calc R U . . .
H133 H 0.0445 -0.1256 0.8167 0.075 Uiso 1 1 calc R U . . .
H134 H -0.0103 -0.0837 0.8169 0.075 Uiso 1 1 calc R U . . .
C68 C 0.0454(5) -0.0475(2) 0.9555(3) 0.0472(17) Uani 1 1 d . . . . .
H135 H 0.0486 -0.0227 0.9310 0.071 Uiso 1 1 calc R U . . .
H136 H 0.0805 -0.0445 0.9982 0.071 Uiso 1 1 calc R U . . .
H137 H -0.0245 -0.0543 0.9622 0.071 Uiso 1 1 calc R U . . .
C69 C 0.2840(14) 0.1004(5) 0.0563(11) 0.129(11) Uani 0.5 1 d G U P B 1
H144 H 0.3238 0.0773 0.0607 0.154 Uiso 0.5 1 calc R U P B 1
C70 C 0.2239(14) 0.1061(4) 0.0002(9) 0.135(11) Uani 0.5 1 d G U P B 1
H145 H 0.2226 0.0870 -0.0339 0.162 Uiso 0.5 1 calc R U P B 1
C71 C 0.1658(11) 0.1398(4) -0.0062(7) 0.085(6) Uani 0.5 1 d G U P B 1
H146 H 0.1247 0.1437 -0.0446 0.103 Uiso 0.5 1 calc R U P B 1
C72 C 0.1677(11) 0.1678(3) 0.0436(8) 0.074(5) Uani 0.5 1 d G U P B 1
H147 H 0.1279 0.1908 0.0393 0.089 Uiso 0.5 1 calc R U P B 1
C73 C 0.2278(12) 0.1621(4) 0.0998(7) 0.089(8) Uani 0.5 1 d G U P B 1
H148 H 0.2291 0.1812 0.1339 0.107 Uiso 0.5 1 calc R U P B 1
C74 C 0.2859(13) 0.1283(6) 0.1062(9) 0.134(10) Uani 0.5 1 d G U P B 1
H149 H 0.3270 0.1244 0.1446 0.161 Uiso 0.5 1 calc R U P B 1
C75 C 0.2694(12) 0.0799(4) 0.0967(10) 0.079(6) Uani 0.5 1 d G U P C 2
H150 H 0.2767 0.0523 0.0906 0.095 Uiso 0.5 1 calc R U P C 2
C76 C 0.2897(13) 0.0965(6) 0.1581(9) 0.112(8) Uani 0.5 1 d G U P C 2
H151 H 0.3110 0.0803 0.1940 0.134 Uiso 0.5 1 calc R U P C 2
C79 C 0.2791(18) 0.1368(7) 0.1670(12) 0.189(16) Uani 0.5 1 d G U P C 2
H152 H 0.2930 0.1482 0.2089 0.227 Uiso 0.5 1 calc R U P C 2
C80 C 0.248(2) 0.1605(4) 0.1144(16) 0.22(3) Uani 0.5 1 d G U P C 2
H153 H 0.2407 0.1880 0.1205 0.268 Uiso 0.5 1 calc R U P C 2
C78 C 0.2277(18) 0.1438(6) 0.0530(12) 0.163(14) Uani 0.5 1 d G U P C 2
H154 H 0.2065 0.1600 0.0172 0.196 Uiso 0.5 1 calc R U P C 2
C77 C 0.2383(14) 0.1035(7) 0.0442(8) 0.109(9) Uani 0.5 1 d G U P C 2
H155 H 0.2244 0.0921 0.0022 0.131 Uiso 0.5 1 calc R U P C 2

loop_
_atom_site_aniso_label
_atom_site_aniso_U_11
_atom_site_aniso_U_22
_atom_site_aniso_U_33
_atom_site_aniso_U_23
_atom_site_aniso_U_13
_atom_site_aniso_U_12
Ge1 0.0212(8) 0.0288(5) 0.0269(7) 0.0009(3) -0.0006(4) 0.0009(4)
Ge2 0.0213(6) 0.0254(7) 0.0276(7) 0.0000(5) -0.0015(4) 0.0000(5)
Ge3 0.14(3) 0.028(4) 0.091(10) -0.002(5) -0.041(15) 0.005(7)
Ge4 0.080(10) 0.040(5) 0.081(13) -0.010(7) -0.018(8) 0.019(6)
C1 0.036(3) 0.033(3) 0.034(3) -0.007(3) -0.001(3) 0.002(3)
C2 0.031(3) 0.040(4) 0.038(4) 0.000(3) -0.003(3) 0.001(3)
C3 0.033(3) 0.043(4) 0.042(4) -0.013(3) -0.002(3) 0.006(3)
C4 0.038(4) 0.047(4) 0.070(5) -0.006(4) 0.005(4) 0.004(3)
C5 0.055(5) 0.052(5) 0.113(8) -0.025(5) -0.003(5) 0.007(4)
C6 0.066(6) 0.077(7) 0.093(7) -0.041(6) 0.011(5) 0.012(5)
C7 0.087(8) 0.109(9) 0.080(7) -0.020(7) 0.032(6) 0.013(7)
C8 0.055(5) 0.071(6) 0.075(6) -0.006(5) 0.030(4) 0.007(4)
C9 0.030(3) 0.030(3) 0.036(3) 0.000(3) -0.005(3) -0.001(2)
C10 0.028(3) 0.029(3) 0.038(3) -0.004(3) -0.007(3) 0.004(2)
C11 0.032(3) 0.030(3) 0.036(3) 0.001(3) -0.004(3) -0.003(3)
C12 0.028(3) 0.029(3) 0.039(3) 0.002(3) -0.008(3) -0.002(2)
C13 0.026(3) 0.031(3) 0.042(4) 0.001(3) -0.007(3) 0.001(2)
C14 0.031(3) 0.032(3) 0.033(3) -0.002(3) -0.003(3) 0.001(3)
C15 0.027(3) 0.032(3) 0.030(3) -0.001(3) -0.005(2) 0.004(2)
C16 0.029(3) 0.032(3) 0.031(3) -0.003(3) -0.005(2) 0.001(2)
C17 0.029(3) 0.037(3) 0.028(3) -0.002(3) 0.001(2) -0.002(3)
C18 0.029(3) 0.027(3) 0.029(3) -0.001(2) -0.005(2) 0.001(2)
C19 0.028(3) 0.030(3) 0.034(3) -0.001(3) -0.004(2) 0.004(2)
C20 0.021(3) 0.029(3) 0.030(3) -0.002(2) -0.001(2) 0.001(2)
C21 0.030(3) 0.035(3) 0.040(4) 0.003(3) -0.003(3) 0.001(3)
C22 0.029(3) 0.037(3) 0.032(3) 0.002(3) -0.002(2) 0.003(3)
C23 0.033(3) 0.033(3) 0.044(4) 0.006(3) -0.011(3) -0.001(3)
Si1 0.0398(11) 0.0470(12) 0.0626(14) -0.0014(10) 0.0057(10) 0.0082(9)
C24 0.058(5) 0.048(5) 0.077(6) -0.016(4) 0.000(4) -0.005(4)
C25 0.046(5) 0.057(5) 0.133(9) 0.012(6) -0.005(5) 0.010(4)
C26 0.087(7) 0.076(6) 0.072(6) -0.005(5) 0.034(5) 0.021(5)
Si2 0.0369(10) 0.0520(12) 0.0488(12) 0.0024(9) 0.0008(9) -0.0111(9)
C27 0.071(6) 0.068(6) 0.093(7) -0.031(5) 0.041(5) -0.025(5)
C28 0.111(9) 0.125(9) 0.058(6) 0.024(6) -0.033(6) -0.073(7)
C29 0.041(4) 0.056(5) 0.082(6) 0.015(4) 0.004(4) -0.007(4)
Si3 0.0259(9) 0.0466(11) 0.0459(11) 0.0031(9) -0.0050(8) 0.0001(8)
C30 0.041(4) 0.039(4) 0.067(5) 0.000(4) -0.007(3) -0.002(3)
C31 0.031(3) 0.058(4) 0.045(4) -0.008(3) -0.013(3) 0.006(3)
C32 0.037(4) 0.075(6) 0.056(5) 0.014(4) -0.004(3) -0.007(4)
Si4 0.0365(10) 0.0426(11) 0.0380(10) -0.0024(8) -0.0008(8) 0.0097(8)
C33 0.048(4) 0.052(4) 0.050(4) -0.003(3) -0.003(3) 0.014(3)
C34 0.053(5) 0.068(5) 0.046(4) -0.001(4) 0.001(3) 0.019(4)
C35 0.055(4) 0.042(4) 0.051(4) -0.013(3) -0.006(3) 0.004(3)
Si5 0.0513(12) 0.0413(11) 0.0517(12) 0.0053(9) -0.0072(10) -0.0095(9)
C36 0.053(5) 0.058(5) 0.134(9) 0.019(6) -0.034(6) -0.016(4)
C37 0.069(6) 0.048(5) 0.097(7) 0.018(5) -0.022(5) -0.014(4)
C38 0.089(7) 0.063(6) 0.062(6) -0.009(4) 0.000(5) -0.023(5)
Si6 0.0513(12) 0.0467(12) 0.0428(11) 0.0040(9) -0.0035(9) 0.0005(9)
C39 0.079(6) 0.038(4) 0.047(4) 0.000(3) -0.014(4) -0.002(4)
C40 0.058(5) 0.088(6) 0.050(5) 0.021(4) 0.006(4) 0.005(5)
C41 0.066(5) 0.076(6) 0.042(4) 0.012(4) -0.010(4) -0.002(4)
Si7 0.0410(11) 0.0522(12) 0.0580(13) 0.0120(10) -0.0086(9) 0.0031(9)
C42 0.044(4) 0.069(5) 0.065(5) 0.018(4) -0.022(4) -0.007(4)
C43 0.065(6) 0.064(6) 0.090(7) 0.025(5) -0.027(5) 0.005(4)
C44 0.070(6) 0.067(6) 0.077(6) -0.006(5) -0.008(5) 0.029(5)
C45 0.023(3) 0.036(3) 0.037(3) 0.004(3) -0.002(2) -0.001(3)
C46 0.025(3) 0.031(3) 0.040(4) 0.006(3) 0.001(3) 0.000(2)
C47 0.030(3) 0.033(3) 0.035(3) 0.003(3) -0.001(3) -0.001(3)
Si8 0.0288(9) 0.0480(11) 0.0406(10) 0.0046(8) 0.0034(7) 0.0067(8)
C48 0.046(4) 0.049(4) 0.041(4) -0.004(3) 0.002(3) 0.000(3)
C49 0.034(4) 0.070(5) 0.046(4) 0.015(4) 0.003(3) -0.004(3)
C50 0.041(4) 0.064(5) 0.063(5) 0.001(4) 0.003(4) 0.022(4)
Si9 0.0312(9) 0.0433(11) 0.0429(11) 0.0030(8) -0.0100(8) -0.0002(8)
C51 0.086(6) 0.058(5) 0.064(5) 0.013(4) -0.039(5) -0.020(5)
C52 0.042(4) 0.073(5) 0.051(5) -0.017(4) -0.010(3) 0.003(4)
C53 0.034(4) 0.079(6) 0.052(5) 0.002(4) -0.008(3) 0.002(4)
Si10 0.0249(8) 0.0426(10) 0.0406(10) 0.0004(8) -0.0028(7) -0.0043(7)
C54 0.023(3) 0.070(5) 0.052(4) -0.001(4) -0.002(3) 0.005(3)
C55 0.039(4) 0.049(4) 0.054(4) -0.004(3) 0.003(3) -0.013(3)
C56 0.032(3) 0.045(4) 0.042(4) -0.005(3) -0.003(3) -0.002(3)
Si11 0.0310(9) 0.0346(9) 0.0403(10) -0.0019(8) 0.0039(7) 0.0006(7)
C57 0.049(4) 0.042(4) 0.060(5) 0.002(4) 0.009(4) 0.008(3)
C58 0.035(3) 0.044(4) 0.044(4) -0.001(3) 0.004(3) 0.000(3)
C59 0.038(4) 0.046(4) 0.046(4) -0.010(3) 0.006(3) -0.010(3)
Si12 0.0371(10) 0.0397(10) 0.0353(10) 0.0024(8) -0.0085(8) -0.0014(8)
C60 0.038(4) 0.061(5) 0.053(4) -0.001(4) -0.015(3) 0.002(3)
C61 0.049(4) 0.048(4) 0.041(4) -0.004(3) -0.005(3) -0.002(3)
C62 0.057(5) 0.061(5) 0.045(4) 0.006(4) -0.019(4) -0.003(4)
Si13 0.0436(10) 0.0303(9) 0.0388(10) 0.0019(8) 0.0002(8) 0.0024(8)
C63 0.075(5) 0.037(4) 0.051(5) 0.005(3) 0.005(4) 0.004(4)
C64 0.049(4) 0.054(5) 0.056(5) -0.003(4) -0.001(4) 0.019(4)
C65 0.055(4) 0.038(4) 0.038(4) -0.003(3) 0.000(3) -0.001(3)
Si14 0.0340(9) 0.0418(10) 0.0360(10) 0.0081(8) -0.0004(7) -0.0019(8)
C66 0.048(4) 0.047(4) 0.052(4) 0.011(3) -0.002(3) -0.002(3)
C67 0.045(4) 0.053(4) 0.051(4) 0.017(4) -0.011(3) -0.015(3)
C68 0.040(4) 0.059(5) 0.043(4) 0.008(3) 0.007(3) 0.002(3)
C69 0.105(17) 0.119(17) 0.159(19) -0.040(15) -0.039(15) 0.034(14)
C70 0.119(17) 0.125(17) 0.159(19) -0.066(15) -0.016(15) -0.008(14)
C71 0.089(12) 0.062(10) 0.106(13) -0.023(10) 0.017(11) -0.030(9)
C72 0.082(11) 0.050(9) 0.092(12) -0.008(9) 0.029(10) -0.006(9)
C73 0.072(11) 0.062(11) 0.134(16) -0.026(11) 0.029(11) -0.049(10)
C74 0.110(16) 0.146(18) 0.145(18) -0.030(15) -0.022(14) 0.001(15)
C75 0.059(10) 0.084(12) 0.096(13) -0.003(11) 0.027(10) 0.008(9)
C76 0.079(13) 0.105(14) 0.152(17) -0.029(14) 0.001(13) 0.014(12)
C79 0.17(2) 0.19(2) 0.21(2) -0.042(18) 0.004(18) -0.011(17)
C80 0.21(3) 0.22(3) 0.25(3) -0.006(19) 0.012(19) -0.020(19)
C78 0.16(2) 0.16(2) 0.18(2) 0.034(17) 0.047(17) -0.008(17)
C77 0.098(15) 0.098(15) 0.136(17) -0.002(13) 0.063(14) 0.024(12)

loop_
_atom_type_symbol
_atom_type_description
_atom_type_scat_dispersion_real
_atom_type_scat_dispersion_imag
_atom_type_scat_source
C C 0.0033 0.0016 'International Tables Vol C Tables 4.2.6.8 and 6.1.1.4'
H H 0.0000 0.0000 'International Tables Vol C Tables 4.2.6.8 and 6.1.1.4'
Si Si 0.0817 0.0704 'International Tables Vol C Tables 4.2.6.8 and 6.1.1.4'
Ge Ge 0.1547 1.8001 'International Tables Vol C Tables 4.2.6.8 and 6.1.1.4'

loop_
_geom_angle_atom_site_label_1
_geom_angle_atom_site_label_2
_geom_angle_atom_site_label_3
_geom_angle
C9 Ge1 C1 111.5(3)
C9 Ge1 Ge2 136.9(2)
C1 Ge1 Ge2 76.78(18)
C15 Ge2 C2 110.5(3)
C15 Ge2 Ge1 143.7(2)
C2 Ge2 Ge1 76.65(19)
C9 Ge3 C1 124.5(6)
C9 Ge3 Ge4 160.3(15)
C1 Ge3 Ge4 72.9(9)
C2 Ge4 C15 123.7(14)
C2 Ge4 Ge3 79.1(9)
C15 Ge4 Ge3 157.0(14)
C3 C1 C2 114.4(5)
C3 C1 Ge3 124.5(14)
C2 C1 Ge3 101.6(5)
C3 C1 Ge1 109.1(4)
C2 C1 Ge1 100.0(4)
C3 C1 H138 110.9
C2 C1 H138 110.9
Ge1 C1 H138 110.9
C3 C1 H139 104.8
C2 C1 H139 104.8
Ge3 C1 H139 104.8
C1 C2 Ge4 104.4(8)
C1 C2 Ge2 102.5(4)
C1 C2 H140 111.3
Ge2 C2 H140 111.3
C1 C2 H141 111.3
Ge2 C2 H141 111.3
H140 C2 H141 109.2
C1 C2 H142 110.9
Ge4 C2 H142 110.9
C1 C2 H143 110.9
Ge4 C2 H143 110.9
H142 C2 H143 108.9
C4 C3 C8 117.8(7)
C4 C3 C1 121.4(7)
C8 C3 C1 120.7(7)
C3 C4 C5 124.1(8)
C3 C4 H3 118.0
C5 C4 H3 118.0
C4 C5 C6 117.8(9)
C4 C5 H4 121.1
C6 C5 H4 121.1
C7 C6 C5 120.9(9)
C7 C6 H5 119.5
C5 C6 H5 119.5
C6 C7 C8 120.6(10)
C6 C7 H6 119.7
C8 C7 H6 119.7
C3 C8 C7 118.8(9)
C3 C8 H7 120.6
C7 C8 H7 120.6
C10 C9 C14 119.9(6)
C10 C9 Ge3 101.1(19)
C14 C9 Ge3 138.6(19)
C10 C9 Ge1 121.6(4)
C14 C9 Ge1 118.3(5)
C11 C10 C9 118.9(5)
C11 C10 C22 119.0(6)
C9 C10 C22 122.1(5)
C10 C11 C12 123.0(6)
C10 C11 H8 118.5
C12 C11 H8 118.5
C13 C12 C11 115.5(6)
C13 C12 C23 125.0(5)
C11 C12 C23 119.5(5)
C12 C13 C14 124.8(6)
C12 C13 H9 117.6
C14 C13 H9 117.6
C13 C14 C9 117.8(6)
C13 C14 C21 120.8(5)
C9 C14 C21 121.4(5)
C20 C15 C16 119.4(5)
C20 C15 Ge4 123.9(9)
C16 C15 Ge4 114.3(11)
C20 C15 Ge2 117.1(4)
C16 C15 Ge2 123.3(4)
C17 C16 C15 119.2(5)
C17 C16 C45 119.7(5)
C15 C16 C45 121.1(5)
C16 C17 C18 123.7(6)
C16 C17 H10 118.2
C18 C17 H10 118.2
C17 C18 C19 115.3(5)
C17 C18 C47 124.1(5)
C19 C18 C47 120.6(5)
C20 C19 C18 123.5(5)
C20 C19 H11 118.2
C18 C19 H11 118.2
C19 C20 C15 118.7(5)
C19 C20 C46 120.8(5)
C15 C20 C46 120.5(5)
C14 C21 Si2 113.2(4)
C14 C21 Si1 115.9(4)
Si2 C21 Si1 115.1(3)
C14 C21 H12 103.5
Si2 C21 H12 103.5
Si1 C21 H12 103.5
C10 C22 Si3 117.9(4)
C10 C22 Si4 110.2(4)
Si3 C22 Si4 117.7(3)
C10 C22 H13 102.7
Si3 C22 H13 102.7
Si4 C22 H13 102.7
C12 C23 Si7 114.8(4)
C12 C23 Si5 105.3(4)
Si7 C23 Si5 108.8(3)
C12 C23 Si6 105.3(4)
Si7 C23 Si6 106.9(3)
Si5 C23 Si6 115.9(3)
C26 Si1 C25 108.1(5)
C26 Si1 C24 109.1(5)
C25 Si1 C24 110.0(4)
C26 Si1 C21 107.2(4)
C25 Si1 C21 113.4(4)
C24 Si1 C21 109.0(3)
Si1 C25 H18 109.5
Si1 C25 H19 109.5
H18 C25 H19 109.5
Si1 C25 H20 109.5
H18 C25 H20 109.5
H19 C25 H20 109.5
Si1 C26 H21 109.5
Si1 C26 H22 109.5
H21 C26 H22 109.5
Si1 C26 H23 109.5
H21 C26 H23 109.5
H22 C26 H23 109.5
C28 Si2 C27 108.1(6)
C28 Si2 C29 106.7(4)
C27 Si2 C29 109.4(4)
C28 Si2 C21 116.7(4)
C27 Si2 C21 106.5(4)
C29 Si2 C21 109.4(4)
Si2 C27 H24 109.5
Si2 C27 H25 109.5
H24 C27 H25 109.5
Si2 C27 H26 109.5
H24 C27 H26 109.5
H25 C27 H26 109.5
Si2 C28 H27 109.5
Si2 C28 H28 109.5
H27 C28 H28 109.5
Si2 C28 H29 109.5
H27 C28 H29 109.5
H28 C28 H29 109.5
Si2 C29 H30 109.5
Si2 C29 H31 109.5
H30 C29 H31 109.5
Si2 C29 H32 109.5
H30 C29 H32 109.5
H31 C29 H32 109.5
C30 Si3 C31 107.6(3)
C30 Si3 C32 109.4(4)
C31 Si3 C32 107.8(3)
C30 Si3 C22 111.1(3)
C31 Si3 C22 107.9(3)
C32 Si3 C22 112.9(3)
Si3 C30 H33 109.5
Si3 C30 H34 109.5
H33 C30 H34 109.5
Si3 C30 H35 109.5
H33 C30 H35 109.5
H34 C30 H35 109.5
Si3 C31 H36 109.5
Si3 C31 H37 109.5
H36 C31 H37 109.5
Si3 C31 H38 109.5
H36 C31 H38 109.5
H37 C31 H38 109.5
Si3 C32 H39 109.5
Si3 C32 H40 109.5
H39 C32 H40 109.5
Si3 C32 H41 109.5
H39 C32 H41 109.5
H40 C32 H41 109.5
C35 Si4 C34 106.9(4)
C35 Si4 C33 109.4(4)
C34 Si4 C33 108.0(3)
C35 Si4 C22 110.1(3)
C34 Si4 C22 115.1(3)
C33 Si4 C22 107.2(3)
Si4 C33 H42 109.5
Si4 C33 H43 109.5
H42 C33 H43 109.5
Si4 C33 H44 109.5
H42 C33 H44 109.5
H43 C33 H44 109.5
Si4 C34 H45 109.5
Si4 C34 H46 109.5
H45 C34 H46 109.5
Si4 C34 H47 109.5
H45 C34 H47 109.5
H46 C34 H47 109.5
Si4 C35 H48 109.5
Si4 C35 H49 109.5
H48 C35 H49 109.5
Si4 C35 H50 109.5
H48 C35 H50 109.5
H49 C35 H50 109.5
C37 Si5 C38 109.3(5)
C37 Si5 C36 100.6(4)
C38 Si5 C36 105.3(5)
C37 Si5 C23 114.9(3)
C38 Si5 C23 107.7(4)
C36 Si5 C23 118.5(4)
Si5 C36 H51 109.5
Si5 C36 H52 109.5
H51 C36 H52 109.5
Si5 C36 H53 109.5
H51 C36 H53 109.5
H52 C36 H53 109.5
Si5 C37 H54 109.5
Si5 C37 H55 109.5
H54 C37 H55 109.5
Si5 C37 H56 109.5
H54 C37 H56 109.5
H55 C37 H56 109.5
Si5 C38 H57 109.5
Si5 C38 H58 109.5
H57 C38 H58 109.5
Si5 C38 H59 109.5
H57 C38 H59 109.5
H58 C38 H59 109.5
C39 Si6 C41 105.8(4)
C39 Si6 C40 109.3(4)
C41 Si6 C40 102.3(4)
C39 Si6 C23 108.2(3)
C41 Si6 C23 115.3(3)
C40 Si6 C23 115.4(4)
Si6 C40 H60 109.5
Si6 C40 H61 109.5
H60 C40 H61 109.5
Si6 C40 H62 109.5
H60 C40 H62 109.5
H61 C40 H62 109.5
Si6 C41 H63 109.5
Si6 C41 H64 109.5
H63 C41 H64 109.5
Si6 C41 H65 109.5
H63 C41 H65 109.5
H64 C41 H65 109.5
C42 Si7 C43 104.3(4)
C42 Si7 C44 108.1(4)
C43 Si7 C44 104.2(4)
C42 Si7 C23 112.0(3)
C43 Si7 C23 114.1(4)
C44 Si7 C23 113.3(4)
Si7 C42 H66 109.5
Si7 C42 H67 109.5
H66 C42 H67 109.5
Si7 C42 H68 109.5
H66 C42 H68 109.5
H67 C42 H68 109.5
Si7 C43 H69 109.5
Si7 C43 H70 109.5
H69 C43 H70 109.5
Si7 C43 H71 109.5
H69 C43 H71 109.5
H70 C43 H71 109.5
Si7 C44 H72 109.5
Si7 C44 H73 109.5
H72 C44 H73 109.5
Si7 C44 H74 109.5
H72 C44 H74 109.5
H73 C44 H74 109.5
C16 C45 Si8 114.9(4)
C16 C45 Si9 110.3(4)
Si8 C45 Si9 120.3(3)
C16 C45 H14 102.9
Si8 C45 H14 102.9
Si9 C45 H14 102.9
C20 C46 Si11 111.7(4)
C20 C46 Si10 115.5(4)
Si11 C46 Si10 117.0(3)
C20 C46 H15 103.5
Si11 C46 H15 103.5
Si10 C46 H15 103.5
C18 C47 Si14 114.6(4)
C18 C47 Si12 105.0(4)
Si14 C47 Si12 106.5(3)
C18 C47 Si13 105.2(4)
Si14 C47 Si13 107.5(3)
Si12 C47 Si13 118.3(3)
C49 Si8 C48 111.2(3)
C49 Si8 C50 108.3(4)
C48 Si8 C50 107.6(4)
C49 Si8 C45 113.1(3)
C48 Si8 C45 107.4(3)
C50 Si8 C45 109.0(3)
Si8 C48 H75 109.5
Si8 C48 H76 109.5
H75 C48 H76 109.5
Si8 C48 H77 109.5
H75 C48 H77 109.5
H76 C48 H77 109.5
Si8 C49 H78 109.5
Si8 C49 H79 109.5
H78 C49 H79 109.5
Si8 C49 H80 109.5
H78 C49 H80 109.5
H79 C49 H80 109.5
Si8 C50 H81 109.5
Si8 C50 H82 109.5
H81 C50 H82 109.5
Si8 C50 H83 109.5
H81 C50 H83 109.5
H82 C50 H83 109.5
C52 Si9 C53 109.9(4)
C52 Si9 C51 108.0(4)
C53 Si9 C51 108.1(4)
C52 Si9 C45 108.3(3)
C53 Si9 C45 109.1(3)
C51 Si9 C45 113.4(3)
Si9 C51 H84 109.5
Si9 C51 H85 109.5
H84 C51 H85 109.5
Si9 C51 H86 109.5
H84 C51 H86 109.5
H85 C51 H86 109.5
Si9 C52 H87 109.5
Si9 C52 H88 109.5
H87 C52 H88 109.5
Si9 C52 H89 109.5
H87 C52 H89 109.5
H88 C52 H89 109.5
Si9 C53 H90 109.5
Si9 C53 H91 109.5
H90 C53 H91 109.5
Si9 C53 H92 109.5
H90 C53 H92 109.5
H91 C53 H92 109.5
C55 Si10 C56 108.2(3)
C55 Si10 C54 108.2(3)
C56 Si10 C54 109.5(3)
C55 Si10 C46 108.4(3)
C56 Si10 C46 109.9(3)
C54 Si10 C46 112.6(3)
Si10 C54 H93 109.5
Si10 C54 H94 109.5
H93 C54 H94 109.5
Si10 C54 H95 109.5
H93 C54 H95 109.5
H94 C54 H95 109.5
Si10 C55 H96 109.5
Si10 C55 H97 109.5
H96 C55 H97 109.5
Si10 C55 H98 109.5
H96 C55 H98 109.5
H97 C55 H98 109.5
Si10 C56 H99 109.5
Si10 C56 H100 109.5
H99 C56 H100 109.5
Si10 C56 H101 109.5
H99 C56 H101 109.5
H100 C56 H101 109.5
C57 Si11 C59 108.0(3)
C57 Si11 C58 107.0(3)
C59 Si11 C58 110.2(3)
C57 Si11 C46 114.3(3)
C59 Si11 C46 107.4(3)
C58 Si11 C46 109.8(3)
Si11 C57 H102 109.5
Si11 C57 H103 109.5
H102 C57 H103 109.5
Si11 C57 H104 109.5
H102 C57 H104 109.5
H103 C57 H104 109.5
Si11 C58 H105 109.5
Si11 C58 H106 109.5
H105 C58 H106 109.5
Si11 C58 H107 109.5
H105 C58 H107 109.5
H106 C58 H107 109.5
Si11 C59 H108 109.5
Si11 C59 H109 109.5
H108 C59 H109 109.5
Si11 C59 H110 109.5
H108 C59 H110 109.5
H109 C59 H110 109.5
C62 Si12 C61 106.7(4)
C62 Si12 C60 102.3(3)
C61 Si12 C60 105.4(3)
C62 Si12 C47 114.9(3)
C61 Si12 C47 109.0(3)
C60 Si12 C47 117.7(3)
Si12 C60 H111 109.5
Si12 C60 H112 109.5
H111 C60 H112 109.5
Si12 C60 H113 109.5
H111 C60 H113 109.5
H112 C60 H113 109.5
Si12 C61 H114 109.5
Si12 C61 H115 109.5
H114 C61 H115 109.5
Si12 C61 H116 109.5
H114 C61 H116 109.5
H115 C61 H116 109.5
Si12 C62 H117 109.5
Si12 C62 H118 109.5
H117 C62 H118 109.5
Si12 C62 H119 109.5
H117 C62 H119 109.5
H118 C62 H119 109.5
C65 Si13 C63 104.2(3)
C65 Si13 C64 109.6(3)
C63 Si13 C64 102.4(4)
C65 Si13 C47 108.5(3)
C63 Si13 C47 116.3(3)
C64 Si13 C47 115.1(3)
Si13 C63 H120 109.5
Si13 C63 H121 109.5
H120 C63 H121 109.5
Si13 C63 H122 109.5
H120 C63 H122 109.5
H121 C63 H122 109.5
Si13 C64 H123 109.5
Si13 C64 H124 109.5
H123 C64 H124 109.5
Si13 C64 H125 109.5
H123 C64 H125 109.5
H124 C64 H125 109.5
Si13 C65 H126 109.5
Si13 C65 H127 109.5
H126 C65 H127 109.5
Si13 C65 H128 109.5
H126 C65 H128 109.5
H127 C65 H128 109.5
C67 Si14 C68 107.9(4)
C67 Si14 C66 103.9(3)
C68 Si14 C66 105.1(3)
C67 Si14 C47 113.3(3)
C68 Si14 C47 111.9(3)
C66 Si14 C47 114.0(3)
Si14 C66 H129 109.5
Si14 C66 H130 109.5
H129 C66 H130 109.5
Si14 C66 H131 109.5
H129 C66 H131 109.5
H130 C66 H131 109.5
Si14 C67 H132 109.5
Si14 C67 H133 109.5
H132 C67 H133 109.5
Si14 C67 H134 109.5
H132 C67 H134 109.5
H133 C67 H134 109.5
Si14 C68 H135 109.5
Si14 C68 H136 109.5
H135 C68 H136 109.5
Si14 C68 H137 109.5
H135 C68 H137 109.5
H136 C68 H137 109.5
C70 C69 C74 120.0
C70 C69 H144 120.0
C74 C69 H144 120.0
C69 C70 C71 120.0
C69 C70 H145 120.0
C71 C70 H145 120.0
C72 C71 C70 120.0
C72 C71 H146 120.0
C70 C71 H146 120.0
C71 C72 C73 120.0
C71 C72 H147 120.0
C73 C72 H147 120.0
C72 C73 C74 120.0
C72 C73 H148 120.0
C74 C73 H148 120.0
C73 C74 C69 120.0
C73 C74 H149 120.0
C69 C74 H149 120.0
C76 C75 C77 120.0
C76 C75 H150 120.0
C77 C75 H150 120.0
C79 C76 C75 120.0
C79 C76 H151 120.0
C75 C76 H151 120.0
C76 C79 C80 120.0
C76 C79 H152 120.0
C80 C79 H152 120.0
C79 C80 C78 120.0
C79 C80 H153 120.0
C78 C80 H153 120.0
C77 C78 C80 120.0
C77 C78 H154 120.0
C80 C78 H154 120.0
C78 C77 C75 120.0
C78 C77 H155 120.0
C75 C77 H155 120.0

loop_
_geom_bond_atom_site_label_1
_geom_bond_atom_site_label_2
_geom_bond_distance
Ge1 C9 2.003(6)
Ge1 C1 2.040(6)
Ge1 Ge2 2.414(3)
Ge2 C15 1.977(6)
Ge2 C2 2.008(7)
Ge3 C9 1.842(12)
Ge3 C1 1.934(13)
Ge3 Ge4 2.41(3)
Ge4 C2 1.76(2)
Ge4 C15 1.95(2)
C1 C3 1.517(8)
C1 C2 1.540(9)
C1 H138 1.0000
C1 H139 1.0000
C2 H140 0.9900
C2 H141 0.9900
C2 H142 0.9900
C2 H143 0.9900
C3 C4 1.374(10)
C3 C8 1.413(11)
C4 C5 1.381(11)
C4 H3 0.9500
C5 C6 1.387(14)
C5 H4 0.9500
C6 C7 1.373(15)
C6 H5 0.9500
C7 C8 1.419(12)
C7 H6 0.9500
C8 H7 0.9500
C9 C10 1.408(9)
C9 C14 1.411(8)
C10 C11 1.396(8)
C10 C22 1.514(8)
C11 C12 1.419(8)
C11 H8 0.9500
C12 C13 1.369(9)
C12 C23 1.564(8)
C13 C14 1.404(8)
C13 H9 0.9500
C14 C21 1.497(9)
C15 C20 1.404(8)
C15 C16 1.408(8)
C16 C17 1.390(8)
C16 C45 1.522(8)
C17 C18 1.393(8)
C17 H10 0.9500
C18 C19 1.406(8)
C18 C47 1.553(8)
C19 C20 1.399(8)
C19 H11 0.9500
C20 C46 1.514(8)
C21 Si2 1.894(6)
C21 Si1 1.910(7)
C21 H12 1.0000
C22 Si3 1.882(6)
C22 Si4 1.896(6)
C22 H13 1.0000
C23 Si7 1.899(6)
C23 Si5 1.909(6)
C23 Si6 1.947(7)
Si1 C26 1.849(9)
Si1 C25 1.872(9)
Si1 C24 1.880(8)
C25 H18 0.9800
C25 H19 0.9800
C25 H20 0.9800
C26 H21 0.9800
C26 H22 0.9800
C26 H23 0.9800
Si2 C28 1.849(9)
Si2 C27 1.859(9)
Si2 C29 1.875(8)
C27 H24 0.9800
C27 H25 0.9800
C27 H26 0.9800
C28 H27 0.9800
C28 H28 0.9800
C28 H29 0.9800
C29 H30 0.9800
C29 H31 0.9800
C29 H32 0.9800
Si3 C30 1.859(7)
Si3 C31 1.863(7)
Si3 C32 1.868(8)
C30 H33 0.9800
C30 H34 0.9800
C30 H35 0.9800
C31 H36 0.9800
C31 H37 0.9800
C31 H38 0.9800
C32 H39 0.9800
C32 H40 0.9800
C32 H41 0.9800
Si4 C35 1.850(8)
Si4 C34 1.870(8)
Si4 C33 1.879(7)
C33 H42 0.9800
C33 H43 0.9800
C33 H44 0.9800
C34 H45 0.9800
C34 H46 0.9800
C34 H47 0.9800
C35 H48 0.9800
C35 H49 0.9800
C35 H50 0.9800
Si5 C37 1.863(8)
Si5 C38 1.868(9)
Si5 C36 1.879(9)
C36 H51 0.9800
C36 H52 0.9800
C36 H53 0.9800
C37 H54 0.9800
C37 H55 0.9800
C37 H56 0.9800
C38 H57 0.9800
C38 H58 0.9800
C38 H59 0.9800
Si6 C39 1.875(8)
Si6 C41 1.887(7)
Si6 C40 1.902(8)
C40 H60 0.9800
C40 H61 0.9800
C40 H62 0.9800
C41 H63 0.9800
C41 H64 0.9800
C41 H65 0.9800
Si7 C42 1.870(8)
Si7 C43 1.874(8)
Si7 C44 1.893(9)
C42 H66 0.9800
C42 H67 0.9800
C42 H68 0.9800
C43 H69 0.9800
C43 H70 0.9800
C43 H71 0.9800
C44 H72 0.9800
C44 H73 0.9800
C44 H74 0.9800
C45 Si8 1.875(6)
C45 Si9 1.889(6)
C45 H14 1.0000
C46 Si11 1.899(6)
C46 Si10 1.903(6)
C46 H15 1.0000
C47 Si14 1.919(6)
C47 Si12 1.927(6)
C47 Si13 1.928(6)
Si8 C49 1.866(7)
Si8 C48 1.867(7)
Si8 C50 1.872(7)
C48 H75 0.9800
C48 H76 0.9800
C48 H77 0.9800
C49 H78 0.9800
C49 H79 0.9800
C49 H80 0.9800
C50 H81 0.9800
C50 H82 0.9800
C50 H83 0.9800
Si9 C52 1.846(8)
Si9 C53 1.855(7)
Si9 C51 1.859(8)
C51 H84 0.9800
C51 H85 0.9800
C51 H86 0.9800
C52 H87 0.9800
C52 H88 0.9800
C52 H89 0.9800
C53 H90 0.9800
C53 H91 0.9800
C53 H92 0.9800
Si10 C55 1.861(7)
Si10 C56 1.867(7)
Si10 C54 1.869(7)
C54 H93 0.9800
C54 H94 0.9800
C54 H95 0.9800
C55 H96 0.9800
C55 H97 0.9800
C55 H98 0.9800
C56 H99 0.9800
C56 H100 0.9800
C56 H101 0.9800
Si11 C57 1.866(7)
Si11 C59 1.869(7)
Si11 C58 1.873(7)
C57 H102 0.9800
C57 H103 0.9800
C57 H104 0.9800
C58 H105 0.9800
C58 H106 0.9800
C58 H107 0.9800
C59 H108 0.9800
C59 H109 0.9800
C59 H110 0.9800
Si12 C62 1.866(7)
Si12 C61 1.871(7)
Si12 C60 1.876(7)
C60 H111 0.9800
C60 H112 0.9800
C60 H113 0.9800
C61 H114 0.9800
C61 H115 0.9800
C61 H116 0.9800
C62 H117 0.9800
C62 H118 0.9800
C62 H119 0.9800
Si13 C65 1.868(7)
Si13 C63 1.873(7)
Si13 C64 1.885(7)
C63 H120 0.9800
C63 H121 0.9800
C63 H122 0.9800
C64 H123 0.9800
C64 H124 0.9800
C64 H125 0.9800
C65 H126 0.9800
C65 H127 0.9800
C65 H128 0.9800
Si14 C67 1.864(7)
Si14 C68 1.880(7)
Si14 C66 1.887(7)
C66 H129 0.9800
C66 H130 0.9800
C66 H131 0.9800
C67 H132 0.9800
C67 H133 0.9800
C67 H134 0.9800
C68 H135 0.9800
C68 H136 0.9800
C68 H137 0.9800
C69 C70 1.3900
C69 C74 1.3900
C69 H144 0.9500
C70 C71 1.3900
C70 H145 0.9500
C71 C72 1.3900
C71 H146 0.9500
C72 C73 1.3900
C72 H147 0.9500
C73 C74 1.3900
C73 H148 0.9500
C74 H149 0.9500
C75 C76 1.3900
C75 C77 1.3900
C75 H150 0.9500
C76 C79 1.3900
C76 H151 0.9500
C79 C80 1.3900
C79 H152 0.9500
C80 C78 1.3900
C80 H153 0.9500
C78 C77 1.3900
C78 H154 0.9500
C77 H155 0.9500

loop_
_geom_torsion_atom_site_label_1
_geom_torsion_atom_site_label_2
_geom_torsion_atom_site_label_3
_geom_torsion_atom_site_label_4
_geom_torsion
C3 C1 C2 Ge4 123.2(14)
Ge3 C1 C2 Ge4 -14(3)
Ge1 C1 C2 Ge4 6.8(14)
C3 C1 C2 Ge2 135.1(5)
Ge3 C1 C2 Ge2 -1.7(19)
Ge1 C1 C2 Ge2 18.7(4)
C15 Ge4 C2 C1 -173.1(19)
Ge3 Ge4 C2 C1 11(2)
C15 Ge4 C2 Ge2 105(4)
Ge3 Ge4 C2 Ge2 -71(4)
C2 C1 C3 C4 143.9(7)
Ge3 C1 C3 C4 -90.5(16)
Ge1 C1 C3 C4 -105.1(7)
C2 C1 C3 C8 -38.8(9)
Ge3 C1 C3 C8 86.8(16)
Ge1 C1 C3 C8 72.2(8)
C8 C3 C4 C5 2.5(12)
C1 C3 C4 C5 179.9(7)
C3 C4 C5 C6 -1.4(13)
C4 C5 C6 C7 0.0(15)
C5 C6 C7 C8 0.2(17)
C4 C3 C8 C7 -2.2(12)
C1 C3 C8 C7 -179.6(8)
C6 C7 C8 C3 0.9(16)
C1 Ge3 C9 C10 89(3)
Ge4 Ge3 C9 C10 -122(11)
C1 Ge3 C9 C14 -83(4)
Ge4 Ge3 C9 C14 66(11)
C1 Ge3 C9 Ge1 -90(4)
Ge4 Ge3 C9 Ge1 59(10)
C14 C9 C10 C11 3.5(9)
Ge3 C9 C10 C11 -170.7(6)
Ge1 C9 C10 C11 -170.4(4)
C14 C9 C10 C22 -175.4(6)
Ge3 C9 C10 C22 10.4(8)
Ge1 C9 C10 C22 10.8(8)
C9 C10 C11 C12 -0.9(9)
C22 C10 C11 C12 177.9(6)
C10 C11 C12 C13 -2.6(9)
C10 C11 C12 C23 179.4(6)
C11 C12 C13 C14 3.8(9)
C23 C12 C13 C14 -178.3(6)
C12 C13 C14 C9 -1.4(10)
C12 C13 C14 C21 178.2(6)
C10 C9 C14 C13 -2.4(9)
Ge3 C9 C14 C13 169.0(7)
Ge1 C9 C14 C13 171.7(4)
C10 C9 C14 C21 178.0(6)
Ge3 C9 C14 C21 -10.6(11)
Ge1 C9 C14 C21 -8.0(8)
C20 C15 C16 C17 4.8(9)
Ge4 C15 C16 C17 -158.0(11)
Ge2 C15 C16 C17 -169.2(4)
C20 C15 C16 C45 -176.4(5)
Ge4 C15 C16 C45 20.8(12)
Ge2 C15 C16 C45 9.6(8)
C15 C16 C17 C18 -0.8(9)
C45 C16 C17 C18 -179.5(6)
C16 C17 C18 C19 -3.1(9)
C16 C17 C18 C47 178.5(6)
C17 C18 C19 C20 3.1(9)
C47 C18 C19 C20 -178.5(5)
C18 C19 C20 C15 0.8(9)
C18 C19 C20 C46 -179.4(5)
C16 C15 C20 C19 -4.8(8)
Ge4 C15 C20 C19 156.3(13)
Ge2 C15 C20 C19 169.6(4)
C16 C15 C20 C46 175.4(5)
Ge4 C15 C20 C46 -23.5(15)
Ge2 C15 C20 C46 -10.2(7)
C13 C14 C21 Si2 75.7(7)
C9 C14 C21 Si2 -104.7(6)
C13 C14 C21 Si1 -60.4(7)
C9 C14 C21 Si1 119.2(6)
C11 C10 C22 Si3 58.0(7)
C9 C10 C22 Si3 -123.2(6)
C11 C10 C22 Si4 -81.1(6)
C9 C10 C22 Si4 97.7(6)
C13 C12 C23 Si7 -1.2(8)
C11 C12 C23 Si7 176.7(5)
C13 C12 C23 Si5 118.4(6)
C11 C12 C23 Si5 -63.7(6)
C13 C12 C23 Si6 -118.5(6)
C11 C12 C23 Si6 59.3(6)
C14 C21 Si2 C28 -65.0(7)
Si1 C21 Si2 C28 71.4(6)
C14 C21 Si2 C27 55.7(6)
Si1 C21 Si2 C27 -167.9(4)
C14 C21 Si2 C29 173.8(5)
Si1 C21 Si2 C29 -49.8(5)
C10 C22 Si3 C30 25.1(6)
Si4 C22 Si3 C30 161.1(4)
C10 C22 Si3 C31 142.9(5)
Si4 C22 Si3 C31 -81.1(4)
C10 C22 Si3 C32 -98.2(5)
Si4 C22 Si3 C32 37.8(5)
C10 C22 Si4 C35 -50.3(5)
Si3 C22 Si4 C35 170.5(4)
C10 C22 Si4 C34 70.6(5)
Si3 C22 Si4 C34 -68.5(5)
C10 C22 Si4 C33 -169.2(5)
Si3 C22 Si4 C33 51.7(5)
C12 C23 Si7 C42 -62.5(6)
Si5 C23 Si7 C42 179.8(4)
Si6 C23 Si7 C42 54.0(4)
C12 C23 Si7 C43 179.2(5)
Si5 C23 Si7 C43 61.6(5)
Si6 C23 Si7 C43 -64.3(5)
C12 C23 Si7 C44 60.2(6)
Si5 C23 Si7 C44 -57.5(5)
Si6 C23 Si7 C44 176.6(4)
C17 C16 C45 Si8 57.9(7)
C15 C16 C45 Si8 -120.9(5)
C17 C16 C45 Si9 -82.0(6)
C15 C16 C45 Si9 99.3(6)
C19 C20 C46 Si11 75.0(6)
C15 C20 C46 Si11 -105.2(6)
C19 C20 C46 Si10 -61.9(7)
C15 C20 C46 Si10 117.9(5)
C17 C18 C47 Si14 -2.1(8)
C19 C18 C47 Si14 179.7(4)
C17 C18 C47 Si12 -118.6(5)
C19 C18 C47 Si12 63.1(6)
C17 C18 C47 Si13 115.8(6)
C19 C18 C47 Si13 -62.4(6)
C16 C45 Si8 C49 -90.2(5)
Si9 C45 Si8 C49 45.3(5)
C16 C45 Si8 C48 32.9(5)
Si9 C45 Si8 C48 168.4(4)
C16 C45 Si8 C50 149.2(5)
Si9 C45 Si8 C50 -75.2(5)
C16 C45 Si9 C52 -57.9(5)
Si8 C45 Si9 C52 164.8(4)
C16 C45 Si9 C53 -177.5(5)
Si8 C45 Si9 C53 45.1(5)
C16 C45 Si9 C51 61.9(6)
Si8 C45 Si9 C51 -75.4(5)
C20 C46 Si11 C57 -63.6(5)
Si10 C46 Si11 C57 72.7(4)
C20 C46 Si11 C59 56.2(5)
Si10 C46 Si11 C59 -167.6(3)
C20 C46 Si11 C58 176.1(4)
Si10 C46 Si11 C58 -47.7(4)
C74 C69 C70 C71 0.0
C69 C70 C71 C72 0.0
C70 C71 C72 C73 0.0
C71 C72 C73 C74 0.0
C72 C73 C74 C69 0.0
C70 C69 C74 C73 0.0
C77 C75 C76 C79 0.0
C75 C76 C79 C80 0.0
C76 C79 C80 C78 0.0
C79 C80 C78 C77 0.0
C80 C78 C77 C75 0.0
C76 C75 C77 C78 0.0
